data_2202325
loop_
_publ_author_name
'Winkler, Torsten'
'Herges, Rainer'
'Jones, Peter G.'
'Dix, Ina'

_publ_section_title
;A tetrakis(secondary amide) derivative of quadricyclane:
 3-isopropylidene-tetracyclo[3.2.0.0^2,7^.0^4,6^]heptane-1,5,6,7-tetracarboxylic
 acid tetrakis(<i>tert</i>-butylamide)
;
_journal_issue 8
_journal_name_full 'Acta Crystallographica Section E'
_journal_page_first o1106
_journal_page_last o1107
_journal_paper_doi 10.1107/S1600536803013904
_journal_volume 59
_journal_year 2003
_chemical_formula_sum 'C30 H48 N4 O4'
_chemical_formula_weight 528.72
_chemical_name_systematic
;
 3-Isopropylidene-tetracyclo[3.2.0.0^2,7^.0^4,5^]heptane-
 1,5,6,7-tetracarboxylic acid tetrakis(tert-butylamide)
;
_space_group_IT_number 2
_symmetry_cell_setting triclinic
_symmetry_space_group_name_Hall '-P 1'
_symmetry_space_group_name_H-M 'P -1'
_atom_sites_solution_hydrogens geom
_atom_sites_solution_primary direct
_atom_sites_solution_secondary difmap
_audit_creation_method SHELXL-97
_cell_angle_alpha 92.574(3)
_cell_angle_beta 106.831(3)
_cell_angle_gamma 105.554(3)
_cell_formula_units_Z 2
_cell_length_a 9.9831(8)
_cell_length_b 12.2324(10)
_cell_length_c 13.9644(10)
_cell_measurement_reflns_used 5756
_cell_measurement_temperature 143(2)
_cell_measurement_theta_max 28
_cell_measurement_theta_min 2
_cell_volume 1558.5(2)
_computing_cell_refinement 'SAINT (Bruker, 1998)'
_computing_data_collection 'SMART (Bruker, 1998)'
_computing_data_reduction SAINT
_computing_molecular_graphics ' XP (Siemens, 1994)'
_computing_publication_material SHELXL97
_computing_structure_refinement 'SHELXL97 (Sheldrick, 1997)'
_computing_structure_solution 'SHELXS97 (Sheldrick, 1990)'
_diffrn_ambient_temperature 143(2)
_diffrn_detector_area_resol_mean 8.192
_diffrn_measured_fraction_theta_full 0.997
_diffrn_measured_fraction_theta_max 0.997
_diffrn_measurement_device_type 'Bruker SMART 1000 CCD'
_diffrn_measurement_method \w-scan
_diffrn_radiation_monochromator graphite
_diffrn_radiation_source 'fine-focus sealed tube'
_diffrn_radiation_type MoK\a
_diffrn_radiation_wavelength 0.71073
_diffrn_reflns_av_R_equivalents 0.0251
_diffrn_reflns_av_sigmaI/netI 0.0327
_diffrn_reflns_limit_h_max 12
_diffrn_reflns_limit_h_min -12
_diffrn_reflns_limit_k_max 15
_diffrn_reflns_limit_k_min -15
_diffrn_reflns_limit_l_max 17
_diffrn_reflns_limit_l_min -17
_diffrn_reflns_number 14409
_diffrn_reflns_theta_full 26.30
_diffrn_reflns_theta_max 26.37
_diffrn_reflns_theta_min 1.54
_diffrn_standards_number 0
_exptl_absorpt_coefficient_mu 0.075
_exptl_absorpt_correction_type none
_exptl_crystal_colour colourless
_exptl_crystal_density_diffrn 1.127
_exptl_crystal_density_meas ?
_exptl_crystal_density_method 'not measured'
_exptl_crystal_description prism
_exptl_crystal_F_000 576
_exptl_crystal_size_max 0.40
_exptl_crystal_size_mid 0.29
_exptl_crystal_size_min 0.17
_refine_diff_density_max 0.202
_refine_diff_density_min -0.178
_refine_ls_extinction_method none
_refine_ls_goodness_of_fit_ref 1.034
_refine_ls_hydrogen_treatment mixed
_refine_ls_matrix_type full
_refine_ls_number_parameters 373
_refine_ls_number_reflns 6352
_refine_ls_number_restraints 0
_refine_ls_restrained_S_all 1.034
_refine_ls_R_factor_all 0.0562
_refine_ls_R_factor_gt 0.0374
_refine_ls_shift/su_max 0.000
_refine_ls_shift/su_mean 0.000
_refine_ls_structure_factor_coef Fsqd
_refine_ls_weighting_details 'calc w = 1/[\s^2^(Fo^2^)+(0.0485P)^2^+0.2051P] where P = (Fo^2^+2Fc^2^)/3'
_refine_ls_weighting_scheme calc
_refine_ls_wR_factor_gt 0.0940
_refine_ls_wR_factor_ref 0.1031
_reflns_number_gt 4684
_reflns_number_total 6352
_reflns_threshold_expression I>2\s(I)
_cod_data_source_file bt6293.cif
_cod_data_source_block I
_cod_depositor_comments
;
The following automatic conversions were performed:

'_exptl_crystal_density_meas' value 'not measured' was changed to '?'
- the value is perceived as not measured.

Automatic conversion script
Id: cif_fix_values 3008 2015-01-20 13:52:24Z robertas 
;
_cod_database_code 2202325
_cod_database_fobs_code 2202325

loop_
_symmetry_equiv_pos_as_xyz
'x, y, z'
'-x, -y, -z'

loop_
_atom_site_label
_atom_site_fract_x
_atom_site_fract_y
_atom_site_fract_z
_atom_site_U_iso_or_equiv
_atom_site_adp_type
_atom_site_calc_flag
_atom_site_refinement_flags
_atom_site_occupancy
_atom_site_disorder_assembly
_atom_site_disorder_group
_atom_site_type_symbol
O1 0.60747(11) 0.47639(8) 0.64218(8) 0.0417(3) Uani d . 1 . . O
O2 0.43366(10) 0.10456(7) 0.70203(7) 0.0356(2) Uani d . 1 . . O
O3 0.17048(11) 0.23915(8) 0.87880(7) 0.0347(2) Uani d . 1 . . O
O4 0.28301(11) 0.59070(7) 0.77216(7) 0.0351(2) Uani d . 1 . . O
N1 0.49918(15) 0.60357(9) 0.68437(9) 0.0370(3) Uani d . 1 . . N
H01 0.4307(18) 0.6122(13) 0.7077(12) 0.045(5) Uiso d . 1 . . H
N2 0.60441(12) 0.26198(10) 0.68533(8) 0.0309(3) Uani d . 1 . . N
H02 0.6165(16) 0.3373(14) 0.6724(11) 0.042(4) Uiso d . 1 . . H
N3 0.25743(12) 0.10357(9) 0.82410(9) 0.0295(3) Uani d . 1 . . N
H03 0.3045(17) 0.0890(12) 0.7853(11) 0.036(4) Uiso d . 1 . . H
N4 0.26571(12) 0.47241(9) 0.89138(8) 0.0261(2) Uani d . 1 . . N
H04 0.2378(15) 0.3975(13) 0.8985(11) 0.034(4) Uiso d . 1 . . H
C1 0.37739(14) 0.40315(10) 0.66910(9) 0.0259(3) Uani d . 1 . . C
C2 0.21965(14) 0.40172(11) 0.61595(9) 0.0269(3) Uani d . 1 . . C
H2 0.1981 0.4715 0.5886 0.032 Uiso calc R 1 . . H
C3 0.13231(14) 0.28643(11) 0.56195(9) 0.0268(3) Uani d . 1 . . C
C4 0.20270(13) 0.21392(11) 0.62881(9) 0.0256(3) Uani d . 1 . . C
H4 0.1666 0.1286 0.6122 0.031 Uiso calc R 1 . . H
C5 0.36551(13) 0.27441(10) 0.67752(9) 0.0250(3) Uani d . 1 . . C
C6 0.25752(13) 0.26996(10) 0.73879(9) 0.0241(3) Uani d . 1 . . C
C7 0.26756(13) 0.39779(10) 0.72941(9) 0.0245(3) Uani d . 1 . . C
C8 0.02138(15) 0.25601(12) 0.47614(10) 0.0336(3) Uani d . 1 . . C
C9 -0.05601(18) 0.13288(13) 0.43273(11) 0.0448(4) Uani d . 1 . . C
H9A -0.0320 0.1157 0.3716 0.054 Uiso calc R 1 . . H
H9B -0.1620 0.1192 0.4159 0.054 Uiso calc R 1 . . H
H9C -0.0245 0.0834 0.4824 0.054 Uiso calc R 1 . . H
C10 -0.03578(19) 0.34118(14) 0.41501(12) 0.0501(4) Uani d . 1 . . C
H10A 0.0248 0.4189 0.4459 0.060 Uiso calc R 1 . . H
H10B -0.1371 0.3320 0.4131 0.060 Uiso calc R 1 . . H
H10C -0.0324 0.3282 0.3461 0.060 Uiso calc R 1 . . H
C11 0.50598(15) 0.49833(11) 0.66517(9) 0.0299(3) Uani d . 1 . . C
C12 0.60886(19) 0.71080(12) 0.68096(11) 0.0453(4) Uani d . 1 . . C
C13 0.7567(2) 0.71772(17) 0.75515(17) 0.0929(9) Uani d . 1 . . C
H13A 0.7502 0.7201 0.8239 0.112 Uiso calc R 1 . . H
H13B 0.8297 0.7872 0.7502 0.112 Uiso calc R 1 . . H
H13C 0.7857 0.6503 0.7393 0.112 Uiso calc R 1 . . H
C14 0.6179(2) 0.71641(14) 0.57472(13) 0.0539(5) Uani d . 1 . . C
H14A 0.6548 0.6547 0.5561 0.065 Uiso calc R 1 . . H
H14B 0.6845 0.7905 0.5718 0.065 Uiso calc R 1 . . H
H14C 0.5203 0.7077 0.5276 0.065 Uiso calc R 1 . . H
C15 0.5523(3) 0.80717(14) 0.71019(15) 0.0763(7) Uani d . 1 . . C
H15A 0.4612 0.8052 0.6580 0.092 Uiso calc R 1 . . H
H15B 0.6257 0.8810 0.7165 0.092 Uiso calc R 1 . . H
H15C 0.5335 0.7974 0.7749 0.092 Uiso calc R 1 . . H
C16 0.47254(14) 0.20635(11) 0.68937(9) 0.0275(3) Uani d . 1 . . C
C17 0.72657(15) 0.21211(13) 0.69405(11) 0.0380(3) Uani d . 1 . . C
C18 0.85528(18) 0.31059(16) 0.68948(16) 0.0623(5) Uani d . 1 . . C
H18A 0.8279 0.3419 0.6257 0.075 Uiso calc R 1 . . H
H18B 0.9396 0.2824 0.6937 0.075 Uiso calc R 1 . . H
H18C 0.8810 0.3707 0.7461 0.075 Uiso calc R 1 . . H
C19 0.6843(2) 0.11741(15) 0.60645(13) 0.0530(4) Uani d . 1 . . C
H19A 0.5974 0.0574 0.6077 0.064 Uiso calc R 1 . . H
H19B 0.7655 0.0848 0.6129 0.064 Uiso calc R 1 . . H
H19C 0.6628 0.1493 0.5425 0.064 Uiso calc R 1 . . H
C20 0.76546(18) 0.16537(16) 0.79443(12) 0.0522(4) Uani d . 1 . . C
H20A 0.7890 0.2264 0.8498 0.063 Uiso calc R 1 . . H
H20B 0.8504 0.1371 0.8013 0.063 Uiso calc R 1 . . H
H20C 0.6820 0.1025 0.7967 0.063 Uiso calc R 1 . . H
C21 0.22703(13) 0.20304(10) 0.82121(9) 0.0250(3) Uani d . 1 . . C
C22 0.22689(15) 0.02095(11) 0.89486(10) 0.0327(3) Uani d . 1 . . C
C23 0.3111(2) 0.07463(14) 1.00274(12) 0.0579(5) Uani d . 1 . . C
H23A 0.4162 0.0989 1.0113 0.069 Uiso calc R 1 . . H
H23B 0.2911 0.0185 1.0486 0.069 Uiso calc R 1 . . H
H23C 0.2805 0.1413 1.0183 0.069 Uiso calc R 1 . . H
C24 0.06388(17) -0.01849(14) 0.88008(14) 0.0526(4) Uani d . 1 . . C
H24A 0.0337 0.0453 0.9029 0.063 Uiso calc R 1 . . H
H24B 0.0423 -0.0815 0.9194 0.063 Uiso calc R 1 . . H
H24C 0.0102 -0.0447 0.8084 0.063 Uiso calc R 1 . . H
C25 0.2765(2) -0.08014(14) 0.86738(14) 0.0584(5) Uani d . 1 . . C
H25A 0.2157 -0.1174 0.7992 0.070 Uiso calc R 1 . . H
H25B 0.2665 -0.1351 0.9157 0.070 Uiso calc R 1 . . H
H25C 0.3792 -0.0529 0.8696 0.070 Uiso calc R 1 . . H
C26 0.27135(13) 0.49490(10) 0.80019(9) 0.0258(3) Uani d . 1 . . C
C27 0.26760(14) 0.55655(11) 0.97165(10) 0.0293(3) Uani d . 1 . . C
C28 0.40649(15) 0.65728(12) 0.99792(11) 0.0386(3) Uani d . 1 . . C
H28A 0.4924 0.6291 1.0182 0.046 Uiso calc R 1 . . H
H28B 0.4088 0.7102 1.0536 0.046 Uiso calc R 1 . . H
H28C 0.4076 0.6973 0.9388 0.046 Uiso calc R 1 . . H
C29 0.26686(18) 0.49287(13) 1.06292(11) 0.0411(4) Uani d . 1 . . C
H29A 0.1808 0.4253 1.0446 0.049 Uiso calc R 1 . . H
H29B 0.2634 0.5435 1.1180 0.049 Uiso calc R 1 . . H
H29C 0.3559 0.4689 1.0849 0.049 Uiso calc R 1 . . H
C30 0.13083(15) 0.59655(13) 0.93642(11) 0.0369(3) Uani d . 1 . . C
H30A 0.1324 0.6359 0.8770 0.044 Uiso calc R 1 . . H
H30B 0.1291 0.6493 0.9907 0.044 Uiso calc R 1 . . H
H30C 0.0433 0.5302 0.9190 0.044 Uiso calc R 1 . . H

loop_
_atom_site_aniso_label
_atom_site_aniso_U_11
_atom_site_aniso_U_22
_atom_site_aniso_U_33
_atom_site_aniso_U_12
_atom_site_aniso_U_13
_atom_site_aniso_U_23
O1 0.0352(6) 0.0344(6) 0.0560(7) 0.0060(4) 0.0180(5) 0.0118(5)
O2 0.0387(5) 0.0269(5) 0.0475(6) 0.0150(4) 0.0172(5) 0.0105(4)
O3 0.0436(6) 0.0286(5) 0.0371(5) 0.0105(4) 0.0202(5) 0.0080(4)
O4 0.0531(6) 0.0251(5) 0.0318(5) 0.0170(4) 0.0146(5) 0.0076(4)
N1 0.0546(8) 0.0225(6) 0.0326(7) 0.0023(6) 0.0199(6) 0.0048(5)
N2 0.0299(6) 0.0304(6) 0.0344(6) 0.0116(5) 0.0102(5) 0.0060(5)
N3 0.0331(6) 0.0264(6) 0.0310(6) 0.0105(5) 0.0106(5) 0.0103(5)
N4 0.0310(6) 0.0225(6) 0.0247(6) 0.0091(5) 0.0075(5) 0.0033(4)
C1 0.0303(7) 0.0228(6) 0.0230(6) 0.0074(5) 0.0064(5) 0.0040(5)
C2 0.0336(7) 0.0240(6) 0.0230(6) 0.0116(5) 0.0055(5) 0.0063(5)
C3 0.0307(7) 0.0250(6) 0.0252(7) 0.0106(5) 0.0073(5) 0.0038(5)
C4 0.0271(7) 0.0221(6) 0.0252(7) 0.0069(5) 0.0050(5) 0.0028(5)
C5 0.0271(7) 0.0219(6) 0.0248(6) 0.0072(5) 0.0063(5) 0.0041(5)
C6 0.0238(6) 0.0225(6) 0.0244(6) 0.0072(5) 0.0045(5) 0.0040(5)
C7 0.0282(7) 0.0226(6) 0.0226(6) 0.0088(5) 0.0058(5) 0.0058(5)
C8 0.0370(8) 0.0338(7) 0.0275(7) 0.0141(6) 0.0035(6) 0.0013(6)
C9 0.0465(9) 0.0399(9) 0.0350(8) 0.0122(7) -0.0049(7) -0.0032(7)
C10 0.0621(11) 0.0454(9) 0.0338(8) 0.0252(8) -0.0070(8) 0.0036(7)
C11 0.0343(7) 0.0275(7) 0.0217(6) 0.0039(6) 0.0043(6) 0.0046(5)
C12 0.0654(11) 0.0246(7) 0.0311(8) -0.0067(7) 0.0110(7) 0.0054(6)
C13 0.0863(16) 0.0510(12) 0.0777(15) -0.0306(11) -0.0245(12) 0.0175(11)
C14 0.0733(12) 0.0411(9) 0.0480(10) 0.0039(8) 0.0307(9) 0.0146(8)
C15 0.142(2) 0.0254(9) 0.0626(12) 0.0041(10) 0.0536(13) 0.0041(8)
C16 0.0307(7) 0.0288(7) 0.0231(6) 0.0115(6) 0.0062(5) 0.0024(5)
C17 0.0333(8) 0.0446(8) 0.0429(8) 0.0199(7) 0.0143(6) 0.0065(7)
C18 0.0376(9) 0.0656(12) 0.0920(15) 0.0187(9) 0.0291(10) 0.0156(11)
C19 0.0644(11) 0.0609(11) 0.0494(10) 0.0344(9) 0.0266(9) 0.0074(8)
C20 0.0470(10) 0.0731(12) 0.0449(9) 0.0371(9) 0.0083(8) 0.0122(9)
C21 0.0219(6) 0.0230(6) 0.0247(6) 0.0034(5) 0.0021(5) 0.0035(5)
C22 0.0368(8) 0.0244(7) 0.0318(7) 0.0047(6) 0.0058(6) 0.0119(6)
C23 0.0730(12) 0.0404(9) 0.0361(9) -0.0009(8) -0.0049(8) 0.0175(7)
C24 0.0439(9) 0.0422(9) 0.0619(11) -0.0021(7) 0.0137(8) 0.0201(8)
C25 0.0827(13) 0.0401(9) 0.0656(12) 0.0313(9) 0.0276(10) 0.0275(9)
C26 0.0261(6) 0.0252(7) 0.0256(7) 0.0101(5) 0.0048(5) 0.0036(5)
C27 0.0324(7) 0.0299(7) 0.0259(7) 0.0110(6) 0.0086(6) 0.0002(5)
C28 0.0351(8) 0.0368(8) 0.0374(8) 0.0071(6) 0.0069(6) -0.0078(6)
C29 0.0519(9) 0.0474(9) 0.0293(8) 0.0199(7) 0.0157(7) 0.0053(7)
C30 0.0359(8) 0.0402(8) 0.0377(8) 0.0162(6) 0.0124(6) 0.0005(6)

loop_
_atom_type_symbol
_atom_type_description
_atom_type_scat_dispersion_real
_atom_type_scat_dispersion_imag
_atom_type_scat_source
C C 0.0033 0.0016 'International Tables Vol C Tables 4.2.6.8 and 6.1.1.4'
H H 0.0000 0.0000 'International Tables Vol C Tables 4.2.6.8 and 6.1.1.4'
N N 0.0061 0.0033 'International Tables Vol C Tables 4.2.6.8 and 6.1.1.4'
O O 0.0106 0.0060 'International Tables Vol C Tables 4.2.6.8 and 6.1.1.4'

loop_
_geom_angle_atom_site_label_1
_geom_angle_atom_site_label_2
_geom_angle_atom_site_label_3
_geom_angle
_geom_angle_publ_flag
C11 N1 C12 125.83(14) ?
C11 N1 H01 118.4(11) ?
C12 N1 H01 115.3(11) ?
C16 N2 C17 125.57(12) ?
C16 N2 H02 115.3(9) ?
C17 N2 H02 119.1(9) ?
C21 N3 C22 125.12(12) ?
C21 N3 H03 117.1(10) ?
C22 N3 H03 117.6(10) ?
C26 N4 C27 124.96(11) ?
C26 N4 H04 115.6(9) ?
C27 N4 H04 117.9(9) ?
C11 C1 C2 121.94(11) y
C11 C1 C7 131.31(11) y
C2 C1 C7 59.22(8) y
C11 C1 C5 128.87(11) y
C2 C1 C5 103.65(10) y
C7 C1 C5 90.15(9) y
C3 C2 C7 110.03(10) y
C3 C2 C1 110.17(10) y
C7 C2 C1 61.23(8) y
C3 C2 H2 120.4 ?
C7 C2 H2 120.4 ?
C1 C2 H2 120.4 ?
C8 C3 C4 129.46(12) y
C8 C3 C2 129.68(12) y
C4 C3 C2 100.86(10) y
C3 C4 C5 110.45(10) y
C3 C4 C6 110.26(10) y
C5 C4 C6 60.99(8) y
C3 C4 H4 120.3 ?
C5 C4 H4 120.3 ?
C6 C4 H4 120.3 ?
C16 C5 C4 119.22(10) y
C16 C5 C6 126.12(10) y
C4 C5 C6 59.76(8) y
C16 C5 C1 133.63(11) y
C4 C5 C1 103.53(10) y
C6 C5 C1 89.62(9) y
C21 C6 C4 121.26(10) y
C21 C6 C5 133.07(10) y
C4 C6 C5 59.25(8) y
C21 C6 C7 128.32(11) y
C4 C6 C7 103.36(9) y
C5 C6 C7 90.53(9) y
C26 C7 C2 119.96(10) y
C26 C7 C6 133.30(11) y
C2 C7 C6 104.02(10) y
C26 C7 C1 124.74(11) y
C2 C7 C1 59.56(8) y
C6 C7 C1 89.69(9) y
C3 C8 C9 122.18(12) ?
C3 C8 C10 123.03(13) ?
C9 C8 C10 114.79(12) ?
C8 C9 H9A 109.5 ?
C8 C9 H9B 109.5 ?
H9A C9 H9B 109.5 ?
C8 C9 H9C 109.5 ?
H9A C9 H9C 109.5 ?
H9B C9 H9C 109.5 ?
C8 C10 H10A 109.5 ?
C8 C10 H10B 109.5 ?
H10A C10 H10B 109.5 ?
C8 C10 H10C 109.5 ?
H10A C10 H10C 109.5 ?
H10B C10 H10C 109.5 ?
O1 C11 N1 124.05(13) ?
O1 C11 C1 120.21(12) ?
N1 C11 C1 115.71(13) ?
N1 C12 C14 110.00(12) ?
N1 C12 C13 109.94(13) ?
C14 C12 C13 110.85(17) ?
N1 C12 C15 105.49(14) ?
C14 C12 C15 109.47(13) ?
C13 C12 C15 110.95(16) ?
C12 C13 H13A 109.5 ?
C12 C13 H13B 109.5 ?
H13A C13 H13B 109.5 ?
C12 C13 H13C 109.5 ?
H13A C13 H13C 109.5 ?
H13B C13 H13C 109.5 ?
C12 C14 H14A 109.5 ?
C12 C14 H14B 109.5 ?
H14A C14 H14B 109.5 ?
C12 C14 H14C 109.5 ?
H14A C14 H14C 109.5 ?
H14B C14 H14C 109.5 ?
C12 C15 H15A 109.5 ?
C12 C15 H15B 109.5 ?
H15A C15 H15B 109.5 ?
C12 C15 H15C 109.5 ?
H15A C15 H15C 109.5 ?
H15B C15 H15C 109.5 ?
O2 C16 N2 124.86(12) ?
O2 C16 C5 119.03(11) ?
N2 C16 C5 116.11(11) ?
N2 C17 C20 110.13(12) ?
N2 C17 C19 109.98(12) ?
C20 C17 C19 110.40(13) ?
N2 C17 C18 105.64(12) ?
C20 C17 C18 110.12(14) ?
C19 C17 C18 110.46(14) ?
C17 C18 H18A 109.5 ?
C17 C18 H18B 109.5 ?
H18A C18 H18B 109.5 ?
C17 C18 H18C 109.5 ?
H18A C18 H18C 109.5 ?
H18B C18 H18C 109.5 ?
C17 C19 H19A 109.5 ?
C17 C19 H19B 109.5 ?
H19A C19 H19B 109.5 ?
C17 C19 H19C 109.5 ?
H19A C19 H19C 109.5 ?
H19B C19 H19C 109.5 ?
C17 C20 H20A 109.5 ?
C17 C20 H20B 109.5 ?
H20A C20 H20B 109.5 ?
C17 C20 H20C 109.5 ?
H20A C20 H20C 109.5 ?
H20B C20 H20C 109.5 ?
O3 C21 N3 123.94(12) ?
O3 C21 C6 119.61(11) ?
N3 C21 C6 116.36(11) ?
N3 C22 C23 110.44(11) ?
N3 C22 C24 109.76(11) ?
C23 C22 C24 110.46(14) ?
N3 C22 C25 105.83(12) ?
C23 C22 C25 110.59(13) ?
C24 C22 C25 109.66(13) ?
C22 C23 H23A 109.5 ?
C22 C23 H23B 109.5 ?
H23A C23 H23B 109.5 ?
C22 C23 H23C 109.5 ?
H23A C23 H23C 109.5 ?
H23B C23 H23C 109.5 ?
C22 C24 H24A 109.5 ?
C22 C24 H24B 109.5 ?
H24A C24 H24B 109.5 ?
C22 C24 H24C 109.5 ?
H24A C24 H24C 109.5 ?
H24B C24 H24C 109.5 ?
C22 C25 H25A 109.5 ?
C22 C25 H25B 109.5 ?
H25A C25 H25B 109.5 ?
C22 C25 H25C 109.5 ?
H25A C25 H25C 109.5 ?
H25B C25 H25C 109.5 ?
O4 C26 N4 124.08(12) ?
O4 C26 C7 119.07(11) ?
N4 C26 C7 116.82(11) ?
N4 C27 C29 105.65(11) ?
N4 C27 C28 110.38(11) ?
C29 C27 C28 109.59(12) ?
N4 C27 C30 109.21(11) ?
C29 C27 C30 110.74(12) ?
C28 C27 C30 111.13(11) ?
C27 C28 H28A 109.5 ?
C27 C28 H28B 109.5 ?
H28A C28 H28B 109.5 ?
C27 C28 H28C 109.5 ?
H28A C28 H28C 109.5 ?
H28B C28 H28C 109.5 ?
C27 C29 H29A 109.5 ?
C27 C29 H29B 109.5 ?
H29A C29 H29B 109.5 ?
C27 C29 H29C 109.5 ?
H29A C29 H29C 109.5 ?
H29B C29 H29C 109.5 ?
C27 C30 H30A 109.5 ?
C27 C30 H30B 109.5 ?
H30A C30 H30B 109.5 ?
C27 C30 H30C 109.5 ?
H30A C30 H30C 109.5 ?
H30B C30 H30C 109.5 ?

loop_
_geom_bond_atom_site_label_1
_geom_bond_atom_site_label_2
_geom_bond_site_symmetry_2
_geom_bond_distance
_geom_bond_publ_flag
O1 C11 . 1.2362(16) ?
O2 C16 . 1.2379(15) ?
O3 C21 . 1.2350(15) ?
O4 C26 . 1.2387(15) ?
N1 C11 . 1.3267(18) ?
N1 C12 . 1.4789(18) ?
N1 H01 . 0.866(16) ?
N2 C16 . 1.3287(17) ?
N2 C17 . 1.4811(17) ?
N2 H02 . 0.930(16) ?
N3 C21 . 1.3302(16) ?
N3 C22 . 1.4799(16) ?
N3 H03 . 0.854(16) ?
N4 C26 . 1.3285(16) ?
N4 C27 . 1.4799(16) ?
N4 H04 . 0.903(15) ?
C1 C11 . 1.5005(18) ?
C1 C2 . 1.5291(18) y
C1 C7 . 1.5546(18) y
C1 C5 . 1.5597(16) y
C2 C3 . 1.4772(18) y
C2 C7 . 1.5237(17) y
C2 H2 . 1.0000 ?
C3 C8 . 1.3309(18) y
C3 C4 . 1.4767(17) y
C4 C5 . 1.5237(17) y
C4 C6 . 1.5316(17) y
C4 H4 . 1.0000 ?
C5 C16 . 1.4998(17) ?
C5 C6 . 1.5505(17) y
C6 C21 . 1.4971(17) ?
C6 C7 . 1.5537(16) ?
C7 C26 . 1.4961(17) ?
C8 C9 . 1.502(2) ?
C8 C10 . 1.5021(19) ?
C9 H9A . 0.9800 ?
C9 H9B . 0.9800 ?
C9 H9C . 0.9800 ?
C10 H10A . 0.9800 ?
C10 H10B . 0.9800 ?
C10 H10C . 0.9800 ?
C12 C14 . 1.516(2) ?
C12 C13 . 1.516(3) ?
C12 C15 . 1.524(2) ?
C13 H13A . 0.9800 ?
C13 H13B . 0.9800 ?
C13 H13C . 0.9800 ?
C14 H14A . 0.9800 ?
C14 H14B . 0.9800 ?
C14 H14C . 0.9800 ?
C15 H15A . 0.9800 ?
C15 H15B . 0.9800 ?
C15 H15C . 0.9800 ?
C17 C20 . 1.523(2) ?
C17 C19 . 1.526(2) ?
C17 C18 . 1.527(2) ?
C18 H18A . 0.9800 ?
C18 H18B . 0.9800 ?
C18 H18C . 0.9800 ?
C19 H19A . 0.9800 ?
C19 H19B . 0.9800 ?
C19 H19C . 0.9800 ?
C20 H20A . 0.9800 ?
C20 H20B . 0.9800 ?
C20 H20C . 0.9800 ?
C22 C23 . 1.513(2) ?
C22 C24 . 1.516(2) ?
C22 C25 . 1.522(2) ?
C23 H23A . 0.9800 ?
C23 H23B . 0.9800 ?
C23 H23C . 0.9800 ?
C24 H24A . 0.9800 ?
C24 H24B . 0.9800 ?
C24 H24C . 0.9800 ?
C25 H25A . 0.9800 ?
C25 H25B . 0.9800 ?
C25 H25C . 0.9800 ?
C27 C29 . 1.5241(19) ?
C27 C28 . 1.5245(19) ?
C27 C30 . 1.5285(19) ?
C28 H28A . 0.9800 ?
C28 H28B . 0.9800 ?
C28 H28C . 0.9800 ?
C29 H29A . 0.9800 ?
C29 H29B . 0.9800 ?
C29 H29C . 0.9800 ?
C30 H30A . 0.9800 ?
C30 H30B . 0.9800 ?
C30 H30C . 0.9800 ?

loop_
_geom_hbond_atom_site_label_D
_geom_hbond_atom_site_label_H
_geom_hbond_atom_site_label_A
_geom_hbond_distance_DH
_geom_hbond_distance_HA
_geom_hbond_distance_DA
_geom_hbond_angle_DHA
N1 H01 O4 0.866(16) 1.906(17) 2.7481(17) 163.7(15)
N2 H02 O1 0.930(16) 1.790(16) 2.7116(15) 170.5(14)
N3 H03 O2 0.854(16) 1.951(16) 2.7799(16) 163.2(14)
N4 H04 O3 0.903(15) 1.851(15) 2.7350(14) 165.8(13)

loop_
_geom_torsion_atom_site_label_1
_geom_torsion_atom_site_label_2
_geom_torsion_atom_site_label_3
_geom_torsion_atom_site_label_4
_geom_torsion
_geom_torsion_publ_flag
C11 C1 C2 C3 135.33(12) ?
C7 C1 C2 C3 -102.39(11) ?
C5 C1 C2 C3 -20.52(13) ?
C11 C1 C2 C7 -122.28(13) ?
C5 C1 C2 C7 81.87(10) ?
C7 C2 C3 C8 147.41(14) ?
C1 C2 C3 C8 -146.91(14) ?
C7 C2 C3 C4 -33.09(13) ?
C1 C2 C3 C4 32.58(13) ?
C8 C3 C4 C5 146.62(14) ?
C2 C3 C4 C5 -32.87(13) ?
C8 C3 C4 C6 -147.83(14) ?
C2 C3 C4 C6 32.67(13) ?
C3 C4 C5 C16 -140.42(11) ?
C6 C4 C5 C16 117.11(12) ?
C3 C4 C5 C6 102.46(11) ?
C3 C4 C5 C1 20.98(13) ?
C6 C4 C5 C1 -81.48(10) ?
C11 C1 C5 C16 3.6(2) ?
C2 C1 C5 C16 157.16(13) ?
C7 C1 C5 C16 -144.58(14) ?
C11 C1 C5 C4 -153.75(12) ?
C2 C1 C5 C4 -0.23(12) ?
C7 C1 C5 C4 58.03(10) ?
C11 C1 C5 C6 147.56(13) ?
C2 C1 C5 C6 -58.92(10) ?
C7 C1 C5 C6 -0.66(9) ?
C3 C4 C6 C21 132.58(12) ?
C5 C4 C6 C21 -124.64(13) ?
C3 C4 C6 C5 -102.78(11) ?
C3 C4 C6 C7 -20.27(13) ?
C5 C4 C6 C7 82.51(9) ?
C16 C5 C6 C21 -0.2(2) ?
C4 C5 C6 C21 105.69(15) ?
C1 C5 C6 C21 -148.37(13) ?
C16 C5 C6 C4 -105.91(13) ?
C1 C5 C6 C4 105.94(9) ?
C16 C5 C6 C7 148.81(12) ?
C4 C5 C6 C7 -105.28(9) ?
C1 C5 C6 C7 0.66(9) ?
C3 C2 C7 C26 -142.28(12) ?
C1 C2 C7 C26 115.10(13) ?
C3 C2 C7 C6 21.43(13) ?
C1 C2 C7 C6 -81.19(10) ?
C3 C2 C7 C1 102.62(11) ?
C21 C6 C7 C26 9.6(2) ?
C4 C6 C7 C26 159.82(13) ?
C5 C6 C7 C26 -141.74(14) ?
C21 C6 C7 C2 -150.87(12) ?
C4 C6 C7 C2 -0.68(12) ?
C5 C6 C7 C2 57.76(10) ?
C21 C6 C7 C1 150.71(12) ?
C4 C6 C7 C1 -59.11(10) ?
C5 C6 C7 C1 -0.66(9) ?
C11 C1 C7 C26 -0.1(2) ?
C2 C1 C7 C26 -107.30(13) ?
C5 C1 C7 C26 146.85(11) ?
C11 C1 C7 C2 107.24(15) ?
C5 C1 C7 C2 -105.85(10) ?
C11 C1 C7 C6 -146.25(13) ?
C2 C1 C7 C6 106.51(9) ?
C5 C1 C7 C6 0.66(9) ?
C4 C3 C8 C9 1.3(2) ?
C2 C3 C8 C9 -179.38(14) ?
C4 C3 C8 C10 -178.44(14) ?
C2 C3 C8 C10 0.9(2) ?
C12 N1 C11 O1 0.5(2) ?
C12 N1 C11 C1 -177.32(12) ?
C2 C1 C11 O1 -130.25(13) y
C7 C1 C11 O1 154.52(13) y
C5 C1 C11 O1 19.0(2) y
C2 C1 C11 N1 47.65(17) y
C7 C1 C11 N1 -27.58(19) y
C5 C1 C11 N1 -163.06(12) y
C11 N1 C12 C14 62.8(2) ?
C11 N1 C12 C13 -59.5(2) ?
C11 N1 C12 C15 -179.19(15) ?
C17 N2 C16 O2 0.7(2) ?
C17 N2 C16 C5 -179.33(12) ?
C4 C5 C16 O2 -31.00(17) y
C6 C5 C16 O2 41.16(18) y
C1 C5 C16 O2 174.36(12) y
C4 C5 C16 N2 149.03(11) y
C6 C5 C16 N2 -138.80(12) y
C1 C5 C16 N2 -5.6(2) y
C16 N2 C17 C20 -58.67(18) ?
C16 N2 C17 C19 63.23(18) ?
C16 N2 C17 C18 -177.55(14) ?
C22 N3 C21 O3 0.9(2) ?
C22 N3 C21 C6 -175.86(11) ?
C4 C6 C21 O3 -127.28(13) y
C5 C6 C21 O3 157.28(13) y
C7 C6 C21 O3 18.26(19) y
C4 C6 C21 N3 49.60(16) y
C5 C6 C21 N3 -25.85(19) y
C7 C6 C21 N3 -164.86(11) y
C21 N3 C22 C23 -61.86(18) ?
C21 N3 C22 C24 60.16(17) ?
C21 N3 C22 C25 178.42(13) ?
C27 N4 C26 O4 2.1(2) ?
C27 N4 C26 C7 -179.76(11) ?
C2 C7 C26 O4 -23.46(18) y
C6 C7 C26 O4 178.49(12) y
C1 C7 C26 O4 48.36(17) y
C2 C7 C26 N4 158.29(11) y
C6 C7 C26 N4 0.2(2) y
C1 C7 C26 N4 -129.89(13) y
C26 N4 C27 C29 -177.27(12) ?
C26 N4 C27 C28 -58.87(16) ?
C26 N4 C27 C30 63.58(16) ?
